data_4084010
loop_
_publ_author_name
'Li, Ying-Zhou'
'Ganguly, Rakesh'
'Leong, Weng Kee'

_publ_section_title
;
 Binuclear Oxidative Addition of Sb--Cl Bonds: A Facile Synthetic Route to
 Main Group--Transition Element Clusters and Rings
;
_journal_issue 14
_journal_name_full Organometallics
_journal_page_first 3867
_journal_paper_doi 10.1021/om500565d
_journal_volume 33
_journal_year 2014
_chemical_formula_sum 'C23 H10 Cl O11 Os3 Sb'
_chemical_formula_weight 1190.11
_chemical_name_systematic
; 
 ? 
;
_space_group_IT_number 14
_symmetry_cell_setting monoclinic
_symmetry_space_group_name_Hall '-P 2yn'
_symmetry_space_group_name_H-M 'P 1 21/n 1'
_atom_sites_solution_hydrogens geom
_atom_sites_solution_primary direct
_atom_sites_solution_secondary difmap
_audit_creation_method SHELXL-97
_cell_angle_alpha 90.00
_cell_angle_beta 101.9600(10)
_cell_angle_gamma 90.00
_cell_formula_units_Z 4
_cell_length_a 11.8878(5)
_cell_length_b 12.2047(5)
_cell_length_c 20.0827(9)
_cell_measurement_reflns_used 8307
_cell_measurement_temperature 103(2)
_cell_measurement_theta_max 31.01
_cell_measurement_theta_min 2.66
_cell_volume 2850.5(2)
_computing_cell_refinement 'Bruker SAINT'
_computing_data_collection 'Bruker APEX2'
_computing_data_reduction 'Bruker SAINT'
_computing_molecular_graphics 'Bruker SHELXTL'
_computing_publication_material 'Bruker SHELXTL'
_computing_structure_refinement 'SHELXL-97 (Sheldrick, 1997)'
_computing_structure_solution 'SHELXS-97 (Sheldrick, 1990)'
_diffrn_ambient_temperature 103(2)
_diffrn_measured_fraction_theta_full 0.999
_diffrn_measured_fraction_theta_max 0.999
_diffrn_measurement_device_type 'Bruker APEX-II CCD'
_diffrn_measurement_method '\f and \w scans'
_diffrn_radiation_monochromator graphite
_diffrn_radiation_source 'fine-focus sealed tube'
_diffrn_radiation_type MoK\a
_diffrn_radiation_wavelength 0.71073
_diffrn_reflns_av_R_equivalents 0.0512
_diffrn_reflns_av_sigmaI/netI 0.0357
_diffrn_reflns_limit_h_max 14
_diffrn_reflns_limit_h_min -14
_diffrn_reflns_limit_k_max 15
_diffrn_reflns_limit_k_min 0
_diffrn_reflns_limit_l_max 25
_diffrn_reflns_limit_l_min 0
_diffrn_reflns_number 33983
_diffrn_reflns_theta_full 26.37
_diffrn_reflns_theta_max 26.37
_diffrn_reflns_theta_min 2.07
_diffrn_standards_number 0
_exptl_absorpt_coefficient_mu 14.415
_exptl_absorpt_correction_T_max 0.2063
_exptl_absorpt_correction_T_min 0.1174
_exptl_absorpt_correction_type multi-scan
_exptl_absorpt_process_details SADABS
_exptl_crystal_colour yellow
_exptl_crystal_density_diffrn 2.773
_exptl_crystal_density_method 'not measured'
_exptl_crystal_description block
_exptl_crystal_F_000 2128
_exptl_crystal_size_max 0.26
_exptl_crystal_size_mid 0.18
_exptl_crystal_size_min 0.16
_refine_diff_density_max 1.690
_refine_diff_density_min -3.314
_refine_diff_density_rms 0.781
_refine_ls_extinction_method none
_refine_ls_goodness_of_fit_ref 1.293
_refine_ls_hydrogen_treatment constr
_refine_ls_matrix_type full
_refine_ls_number_parameters 352
_refine_ls_number_reflns 5819
_refine_ls_number_restraints 0
_refine_ls_restrained_S_all 1.293
_refine_ls_R_factor_all 0.0330
_refine_ls_R_factor_gt 0.0260
_refine_ls_shift/su_max 0.001
_refine_ls_shift/su_mean 0.000
_refine_ls_structure_factor_coef Fsqd
_refine_ls_weighting_details 'calc w=1/[\s^2^(Fo^2^)+(0.0491P)^2^+5.7734P] where P=(Fo^2^+2Fc^2^)/3'
_refine_ls_weighting_scheme calc
_refine_ls_wR_factor_gt 0.0732
_refine_ls_wR_factor_ref 0.0993
_reflns_number_gt 5323
_reflns_number_total 5819
_reflns_threshold_expression >2sigma(I)
_cod_data_source_file om500565d_si_003.cif
_cod_data_source_block lwk152
_cod_depositor_comments
;
The following automatic conversions were performed:

'_symmetry_cell_setting' value 'Monoclinic' changed to 'monoclinic'
according to
/usr/data/users/saulius/crontab/automatic-downloads/rss-feeds/ACS/lib/dictionaries/cif_core.dic
dictionary named 'cif_core.dic' version 2.4.2 from 2011-04-26.

Automatic conversion script
Id: cif_fix_values 2281 2013-09-26 08:29:07Z andrius 

 Adding full bibliography for 4084009--4084020.cif.
;
_cod_original_sg_symbol_H-M P2(1)/n
_cod_database_code 4084010

loop_
_symmetry_equiv_pos_as_xyz
'x, y, z'
'-x+1/2, y+1/2, -z+1/2'
'-x, -y, -z'
'x-1/2, -y-1/2, z-1/2'

loop_
_atom_site_label
_atom_site_type_symbol
_atom_site_fract_x
_atom_site_fract_y
_atom_site_fract_z
_atom_site_U_iso_or_equiv
_atom_site_adp_type
_atom_site_occupancy
_atom_site_symmetry_multiplicity
_atom_site_calc_flag
_atom_site_refinement_flags
Os1 Os -0.16406(3) 0.62324(3) 0.086774(16) 0.01104(10) Uani 1 1 d .
Os2 Os -0.08856(3) 0.94091(3) 0.181511(16) 0.01111(10) Uani 1 1 d .
Os3 Os -0.20453(3) 0.85484(3) 0.042994(16) 0.01015(10) Uani 1 1 d .
Sb4 Sb -0.01976(5) 0.73241(4) 0.18132(3) 0.01025(13) Uani 1 1 d .
Cl1 Cl -0.28132(19) 0.63125(17) 0.17463(11) 0.0175(4) Uani 1 1 d .
O12 O -0.0790(6) 0.4007(5) 0.1482(4) 0.0260(15) Uani 1 1 d .
O13 O -0.0224(6) 0.6183(5) -0.0212(4) 0.0273(16) Uani 1 1 d .
O14 O -0.3822(6) 0.5392(6) -0.0109(4) 0.0358(18) Uani 1 1 d .
O22 O 0.0348(6) 0.9662(5) 0.3303(3) 0.0278(16) Uani 1 1 d .
O23 O 0.1306(6) 1.0050(6) 0.1309(4) 0.0315(17) Uani 1 1 d .
O24 O -0.1714(6) 1.1804(5) 0.1559(4) 0.0283(16) Uani 1 1 d .
O21 O -0.3208(5) 0.8831(5) 0.2225(3) 0.0209(14) Uani 1 1 d .
O31 O -0.4407(5) 0.8008(5) 0.0771(3) 0.0222(14) Uani 1 1 d .
O32 O -0.2867(6) 0.7501(5) -0.0969(3) 0.0240(15) Uani 1 1 d .
O33 O 0.0338(6) 0.8687(5) 0.0069(4) 0.0261(16) Uani 1 1 d .
O34 O -0.2739(5) 1.0921(5) 0.0021(3) 0.0202(14) Uani 1 1 d .
C12 C -0.1111(8) 0.4838(7) 0.1259(4) 0.0185(19) Uani 1 1 d .
C13 C -0.0733(8) 0.6204(7) 0.0199(5) 0.0168(18) Uani 1 1 d .
C14 C -0.2999(9) 0.5696(7) 0.0250(5) 0.023(2) Uani 1 1 d .
C21 C -0.2368(8) 0.8997(7) 0.2058(4) 0.0154(18) Uani 1 1 d .
C22 C -0.0114(7) 0.9587(7) 0.2755(4) 0.0149(18) Uani 1 1 d .
C23 C 0.0506(8) 0.9803(7) 0.1490(5) 0.022(2) Uani 1 1 d .
C24 C -0.1446(7) 1.0917(7) 0.1645(5) 0.0181(18) Uani 1 1 d .
C31 C -0.3502(8) 0.8195(7) 0.0680(4) 0.0143(17) Uani 1 1 d .
C32 C -0.2581(7) 0.7902(7) -0.0441(5) 0.0172(19) Uani 1 1 d .
C33 C -0.0530(8) 0.8641(6) 0.0235(5) 0.0179(19) Uani 1 1 d .
C34 C -0.2443(7) 1.0077(7) 0.0189(4) 0.0150(18) Uani 1 1 d .
C411 C -0.0065(7) 0.6588(6) 0.2789(4) 0.0122(17) Uani 1 1 d .
C412 C -0.0644(7) 0.7013(7) 0.3266(4) 0.0153(17) Uani 1 1 d .
H412 H -0.1102 0.7652 0.3161 0.018 Uiso 1 1 calc R
C413 C -0.0556(8) 0.6507(7) 0.3893(5) 0.0199(19) Uani 1 1 d .
H413 H -0.0935 0.6807 0.4223 0.024 Uiso 1 1 calc R
C414 C 0.0094(7) 0.5557(7) 0.4031(4) 0.0158(18) Uani 1 1 d .
H414 H 0.0158 0.5212 0.4461 0.019 Uiso 1 1 calc R
C415 C 0.0641(8) 0.5110(7) 0.3565(4) 0.0179(18) Uani 1 1 d .
H415 H 0.1061 0.4447 0.3664 0.022 Uiso 1 1 calc R
C416 C 0.0583(7) 0.5628(7) 0.2941(4) 0.0150(17) Uani 1 1 d .
H416 H 0.0982 0.5330 0.2619 0.018 Uiso 1 1 calc R
C421 C 0.1601(7) 0.7294(7) 0.1813(5) 0.0157(18) Uani 1 1 d .
C422 C 0.2358(8) 0.7652(8) 0.2387(5) 0.0204(19) Uani 1 1 d .
H422 H 0.2072 0.7920 0.2764 0.025 Uiso 1 1 calc R
C423 C 0.3536(8) 0.7625(8) 0.2418(5) 0.024(2) Uani 1 1 d .
H423 H 0.4047 0.7857 0.2822 0.029 Uiso 1 1 calc R
C424 C 0.3970(8) 0.7271(8) 0.1879(5) 0.026(2) Uani 1 1 d .
H424 H 0.4777 0.7262 0.1905 0.031 Uiso 1 1 calc R
C425 C 0.3222(8) 0.6925(8) 0.1296(5) 0.027(2) Uani 1 1 d .
H425 H 0.3512 0.6678 0.0915 0.032 Uiso 1 1 calc R
C426 C 0.2040(8) 0.6939(7) 0.1267(5) 0.023(2) Uani 1 1 d .
H426 H 0.1530 0.6700 0.0865 0.027 Uiso 1 1 calc R

loop_
_atom_site_aniso_label
_atom_site_aniso_U_11
_atom_site_aniso_U_22
_atom_site_aniso_U_33
_atom_site_aniso_U_23
_atom_site_aniso_U_13
_atom_site_aniso_U_12
Os1 0.01447(18) 0.00956(17) 0.00936(17) -0.00013(11) 0.00308(13) 0.00020(12)
Os2 0.01190(17) 0.00998(18) 0.01117(18) -0.00046(11) 0.00178(12) -0.00022(11)
Os3 0.01126(18) 0.01072(18) 0.00877(17) 0.00147(11) 0.00280(12) 0.00071(11)
Sb4 0.0117(3) 0.0103(3) 0.0091(3) 0.00104(19) 0.0028(2) 0.0008(2)
Cl1 0.0184(11) 0.0181(11) 0.0175(11) 0.0022(8) 0.0072(9) -0.0013(8)
O12 0.037(4) 0.011(3) 0.031(4) 0.010(3) 0.010(3) 0.009(3)
O13 0.040(4) 0.023(4) 0.024(4) 0.003(3) 0.019(3) 0.003(3)
O14 0.031(4) 0.043(5) 0.030(4) -0.007(3) -0.001(3) -0.016(3)
O22 0.038(4) 0.022(4) 0.020(4) 0.002(3) -0.003(3) 0.003(3)
O23 0.020(4) 0.039(4) 0.037(4) 0.005(3) 0.010(3) -0.006(3)
O24 0.028(4) 0.013(4) 0.043(5) 0.005(3) 0.008(3) 0.005(3)
O21 0.019(4) 0.026(4) 0.021(4) -0.008(3) 0.012(3) -0.002(3)
O31 0.017(3) 0.021(3) 0.029(4) 0.000(3) 0.007(3) -0.003(3)
O32 0.032(4) 0.025(4) 0.011(3) -0.003(3) -0.003(3) 0.008(3)
O33 0.024(4) 0.021(4) 0.037(4) 0.005(3) 0.015(3) -0.001(3)
O34 0.023(3) 0.012(3) 0.027(4) 0.002(3) 0.008(3) 0.003(3)
C12 0.023(5) 0.022(5) 0.010(4) -0.001(3) 0.002(4) 0.001(4)
C13 0.024(5) 0.012(4) 0.014(4) 0.004(3) 0.001(4) -0.001(3)
C14 0.029(5) 0.019(5) 0.021(5) -0.003(4) 0.005(4) 0.001(4)
C21 0.020(5) 0.013(4) 0.013(4) -0.003(3) 0.002(3) 0.005(3)
C22 0.017(4) 0.012(4) 0.015(5) -0.004(3) 0.000(4) -0.002(3)
C23 0.022(5) 0.014(5) 0.030(5) 0.003(4) 0.003(4) -0.004(4)
C24 0.015(4) 0.016(5) 0.023(5) -0.007(4) 0.003(4) -0.002(4)
C31 0.022(5) 0.010(4) 0.010(4) -0.001(3) 0.002(3) 0.004(3)
C32 0.009(4) 0.017(5) 0.024(5) 0.006(4) 0.000(3) 0.010(3)
C33 0.028(5) 0.006(4) 0.019(5) 0.002(3) 0.005(4) 0.003(3)
C34 0.013(4) 0.016(5) 0.016(4) -0.001(3) 0.004(3) 0.001(3)
C411 0.011(4) 0.010(4) 0.013(4) 0.004(3) -0.003(3) -0.007(3)
C412 0.017(4) 0.018(4) 0.009(4) 0.002(3) -0.001(3) -0.004(3)
C413 0.014(4) 0.027(5) 0.019(5) 0.002(4) 0.005(4) -0.004(4)
C414 0.018(4) 0.017(4) 0.012(4) 0.003(3) 0.000(3) -0.014(3)
C415 0.021(5) 0.015(4) 0.015(5) 0.004(3) -0.002(4) -0.003(3)
C416 0.015(4) 0.020(5) 0.010(4) 0.000(3) 0.004(3) -0.002(3)
C421 0.013(4) 0.015(4) 0.020(5) 0.006(3) 0.004(3) -0.003(3)
C422 0.019(5) 0.026(5) 0.017(5) 0.004(4) 0.005(4) 0.001(4)
C423 0.017(5) 0.027(5) 0.027(5) 0.003(4) -0.002(4) -0.006(4)
C424 0.015(5) 0.019(5) 0.044(6) 0.009(4) 0.008(4) 0.003(4)
C425 0.022(5) 0.029(6) 0.033(6) -0.003(4) 0.016(4) -0.002(4)
C426 0.018(5) 0.018(5) 0.033(6) -0.007(4) 0.006(4) 0.004(4)

loop_
_atom_type_symbol
_atom_type_description
_atom_type_scat_dispersion_real
_atom_type_scat_dispersion_imag
_atom_type_scat_source
C C 0.0033 0.0016 'International Tables Vol C Tables 4.2.6.8 and 6.1.1.4'
H H 0.0000 0.0000 'International Tables Vol C Tables 4.2.6.8 and 6.1.1.4'
O O 0.0106 0.0060 'International Tables Vol C Tables 4.2.6.8 and 6.1.1.4'
Sb Sb -0.5866 1.5461 'International Tables Vol C Tables 4.2.6.8 and 6.1.1.4'
Os Os -1.2165 7.6030 'International Tables Vol C Tables 4.2.6.8 and 6.1.1.4'
Cl Cl 0.1484 0.1585 'International Tables Vol C Tables 4.2.6.8 and 6.1.1.4'

loop_
_geom_angle_atom_site_label_1
_geom_angle_atom_site_label_2
_geom_angle_atom_site_label_3
_geom_angle
C13 Os1 C12 95.0(4)
C13 Os1 C14 93.5(4)
C12 Os1 C14 97.0(4)
C13 Os1 Cl1 178.7(3)
C12 Os1 Cl1 85.9(3)
C14 Os1 Cl1 87.2(3)
C13 Os1 Sb4 98.0(3)
C12 Os1 Sb4 92.5(3)
C14 Os1 Sb4 164.4(3)
Cl1 Os1 Sb4 81.08(5)
C13 Os1 Os3 83.6(2)
C12 Os1 Os3 169.0(3)
C14 Os1 Os3 94.0(3)
Cl1 Os1 Os3 95.35(5)
Sb4 Os1 Os3 76.931(15)
C22 Os2 C23 92.0(4)
C22 Os2 C24 98.0(4)
C23 Os2 C24 89.5(4)
C22 Os2 C21 93.1(4)
C23 Os2 C21 174.8(4)
C24 Os2 C21 89.6(4)
C22 Os2 Sb4 91.4(2)
C23 Os2 Sb4 87.3(3)
C24 Os2 Sb4 170.1(3)
C21 Os2 Sb4 92.7(2)
C22 Os2 Os3 166.1(2)
C23 Os2 Os3 91.9(3)
C24 Os2 Os3 95.3(3)
C21 Os2 Os3 83.1(2)
Sb4 Os2 Os3 75.486(15)
C32 Os3 C33 89.2(4)
C32 Os3 C31 89.9(4)
C33 Os3 C31 170.0(3)
C32 Os3 C34 98.6(4)
C33 Os3 C34 94.7(3)
C31 Os3 C34 95.3(3)
C32 Os3 Os1 83.1(2)
C33 Os3 Os1 90.9(2)
C31 Os3 Os1 79.1(2)
C34 Os3 Os1 174.2(2)
C32 Os3 Os2 172.1(2)
C33 Os3 Os2 84.2(3)
C31 Os3 Os2 95.7(2)
C34 Os3 Os2 86.4(3)
Os1 Os3 Os2 92.480(12)
C411 Sb4 C421 96.3(3)
C411 Sb4 Os1 111.2(2)
C421 Sb4 Os1 119.5(2)
C411 Sb4 Os2 111.4(2)
C421 Sb4 Os2 108.8(2)
Os1 Sb4 Os2 109.15(2)
O12 C12 Os1 178.8(8)
O13 C13 Os1 178.0(9)
O14 C14 Os1 178.4(9)
O21 C21 Os2 174.9(7)
O22 C22 Os2 178.1(8)
O23 C23 Os2 178.5(9)
O24 C24 Os2 176.5(8)
O31 C31 Os3 174.2(7)
O32 C32 Os3 177.7(7)
O33 C33 Os3 175.0(8)
O34 C34 Os3 175.0(8)
C412 C411 C416 119.4(8)
C412 C411 Sb4 121.5(6)
C416 C411 Sb4 119.0(6)
C413 C412 C411 120.3(8)
C412 C413 C414 119.1(9)
C415 C414 C413 121.5(8)
C414 C415 C416 119.7(8)
C415 C416 C411 119.9(8)
C422 C421 C426 118.4(8)
C422 C421 Sb4 118.3(7)
C426 C421 Sb4 123.3(7)
C421 C422 C423 120.5(9)
C424 C423 C422 121.1(9)
C423 C424 C425 119.1(9)
C424 C425 C426 119.8(9)
C421 C426 C425 121.1(9)

loop_
_geom_bond_atom_site_label_1
_geom_bond_atom_site_label_2
_geom_bond_distance
Os1 C13 1.890(9)
Os1 C12 1.925(9)
Os1 C14 1.935(10)
Os1 Cl1 2.467(2)
Os1 Sb4 2.6406(6)
Os1 Os3 2.9696(5)
Os2 C22 1.932(8)
Os2 C23 1.960(10)
Os2 C24 1.962(9)
Os2 C21 1.987(9)
Os2 Sb4 2.6731(6)
Os2 Os3 3.0254(5)
Os3 C32 1.903(9)
Os3 C33 1.925(10)
Os3 C31 1.949(9)
Os3 C34 1.961(9)
Sb4 C411 2.132(8)
Sb4 C421 2.138(9)
O12 C12 1.142(11)
O13 C13 1.119(11)
O14 C14 1.149(12)
O22 C22 1.128(11)
O23 C23 1.128(11)
O24 C24 1.132(11)
O21 C21 1.136(10)
O31 C31 1.151(11)
O32 C32 1.155(11)
O33 C33 1.150(11)
O34 C34 1.118(10)
C411 C412 1.390(12)
C411 C416 1.401(12)
C412 C413 1.386(12)
C413 C414 1.389(13)
C414 C415 1.360(13)
C415 C416 1.392(12)
C421 C422 1.378(13)
C421 C426 1.379(13)
C422 C423 1.389(13)
C423 C424 1.362(14)
C424 C425 1.383(14)
C425 C426 1.394(13)
